data_2209132
loop_
_publ_author_name
'Fernandes, Philippe'
'Florence, Alastair J.'
'Shankland, Kenneth '
'Shankland, Norman'
'Johnston, Andrea'

_publ_section_title
;
 Powder study of chlorothiazide <i>N</i>,<i>N</i>-dimethylformamide
 solvate
;
_journal_coeditor_code CV2034
_journal_issue 6
_journal_name_full 'Acta Crystallographica Section E'
_journal_page_first o2216
_journal_page_last o2218
_journal_paper_doi 10.1107/S1600536806015674
_journal_volume 62
_journal_year 2006
_chemical_formula_iupac 'C7 H6 Cl N3 O4 S2 , C3 H7 N O'
_chemical_formula_moiety 'C7 H6 Cl N3 O4 S2 , C3 H7 N O'
_chemical_formula_sum 'C10 H13 Cl N4 O5 S2'
_chemical_formula_weight 368.83
_chemical_name_common 'Chlorothiazide dimethylformamide solvate'
_chemical_name_systematic
;
6-Chloro-4H-1,2,4-benzothiadiazine-7-sulfonamide
1,1-dioxide--N,N-dimethylformamide (1/1)
;
_space_group_IT_number 2
_symmetry_cell_setting triclinic
_symmetry_space_group_name_Hall '-P 1'
_symmetry_space_group_name_H-M 'P -1'
_cell_angle_alpha 86.689(3)
_cell_angle_beta 75.078(3)
_cell_angle_gamma 73.196(3)
_cell_formula_units_Z 2
_cell_length_a 7.9822(4)
_cell_length_b 8.8830(5)
_cell_length_c 11.1075(6)
_cell_measurement_reflns_used 504
_cell_measurement_temperature 100
_cell_measurement_theta_max 32
_cell_measurement_theta_min 3
_cell_volume 728.41(7)
_computing_cell_refinement 'TOPAS (Coelho, 2003)'
_computing_data_collection 'DIFFRAC plus XRD Commander (Kienle & Jacob, 2003)'
_computing_data_reduction 'DASH (David <i>et al.</i>,  2001)'
_computing_molecular_graphics 'PLATON (Version 011105; Spek, 2003)'
_computing_publication_material 'enCifer (Version 1.1; Allen <i>et al.</i>,  2004)'
_computing_structure_refinement TOPAS
_computing_structure_solution DASH
_diffrn_ambient_temperature 100
_diffrn_measurement_device_type 'Bruker D8 Advance'
_diffrn_radiation_monochromator 'primary focussing, Ge 111'
_diffrn_radiation_type 'Cu K\a~1~'
_diffrn_radiation_wavelength 1.54056
_diffrn_reflns_limit_h_max 5
_diffrn_reflns_limit_h_min 0
_diffrn_reflns_limit_k_max 6
_diffrn_reflns_limit_k_min -5
_diffrn_reflns_limit_l_max 7
_diffrn_reflns_limit_l_min -6
_diffrn_reflns_number 504
_exptl_absorpt_coefficient_mu 5.299
_exptl_absorpt_correction_type none
_exptl_crystal_density_diffrn 1.682
_exptl_crystal_density_method 'not measured'
_exptl_crystal_F_000 380
_refine_diff_density_max 0.15
_refine_diff_density_min -0.15
_refine_ls_extinction_method none
_refine_ls_goodness_of_fit_all 1.41
_refine_ls_hydrogen_treatment refxyz
_refine_ls_matrix_type sparse
_refine_ls_number_constraints 1
_refine_ls_number_parameters 108
_refine_ls_number_restraints 95
_refine_ls_shift/su_max 0.049
_refine_ls_weighting_details 1/\s(Y~o~)^2^
_refine_ls_weighting_scheme sigma
_cod_data_source_file cv2034.cif
_cod_data_source_block I
_cod_depositor_comments
;
The following automatic conversions were performed:
'_symmetry_cell_setting' value 'Triclinic' changed to 'triclinic'
according to '/home/saulius/struct/CIF-dictionaries/cif_core.dic'
dictionary named 'cif_core.dic' version 2.4.1 from 2010-06-29.

Automatic conversion script
Id: cif_fix_enum 1527 2010-12-29 10:47:43Z saulius 

The following automatic conversions were performed:

'_symmetry_cell_setting' value 'Triclinic' changed to 'triclinic'
according to /home/saulius/struct/CIF-dictionaries/cif_core.dic
dictionary named 'cif_core.dic' version 2.4.1 from 2010-06-29.

Automatic conversion script
Id: cif_fix_values 1715 2011-07-08 13:25:40Z adriana 
;
_cod_database_code 2209132

loop_
_symmetry_equiv_pos_as_xyz
'x, y, z'
'-x, -y, -z'

loop_
_atom_site_type_symbol
_atom_site_label
_atom_site_fract_x
_atom_site_fract_y
_atom_site_fract_z
_atom_site_U_iso_or_equiv
_atom_site_adp_type
_atom_site_calc_flag
_atom_site_refinement_flags
_atom_site_occupancy
C C4A 0.843(4) 0.803(3) -0.098(3) 0.019 Uiso d D 1
H H4A 0.96(3) 0.76(3) -0.09(3) 0.038 Uiso d D 1
H H5A 0.83(3) 0.77(3) -0.17(2) 0.038 Uiso d D 1
H H6A 0.82(3) 0.92(3) -0.10(2) 0.038 Uiso d D 1
C C5A 0.713(4) 0.600(4) 0.022(2) 0.019 Uiso d D 1
H H7A 0.83(3) 0.53(3) 0.03(2) 0.038 Uiso d D 1
H H8A 0.68(3) 0.57(3) -0.05(2) 0.038 Uiso d D 1
H H9A 0.62(3) 0.59(3) 0.10(2) 0.038 Uiso d D 1
C C6A 0.611(4) 0.870(3) 0.091(3) 0.019 Uiso d D 1
H H10A 0.61(3) 0.98(3) 0.08(2) 0.038 Uiso d D 1
N N4A 0.719(3) 0.761(3) 0.008(2) 0.019 Uiso d D 1
O O4A 0.500(2) 0.8452(18) 0.1848(17) 0.019 Uiso d D 1
S S1 0.5677(9) 1.2894(9) 0.3026(7) 0.019 Uiso d D 1
S S2 1.0585(9) 0.7185(9) 0.2401(8) 0.019 Uiso d D 1
Cl Cl1 0.9970(9) 0.6972(8) 0.5391(7) 0.019 Uiso d D 1
C C1 0.806(4) 1.001(4) 0.291(2) 0.019 Uiso d D 1
N N1 1.254(3) 0.672(3) 0.270(2) 0.019 Uiso d D 1
C C2 0.646(3) 1.108(4) 0.497(3) 0.019 Uiso d D 1
C C3 0.403(4) 1.349(4) 0.530(3) 0.019 Uiso d D 1
N N2 0.514(3) 1.225(3) 0.5732(19) 0.019 Uiso d D 1
C C4 0.744(4) 0.977(4) 0.549(3) 0.019 Uiso d D 1
C C5 0.905(3) 0.871(3) 0.343(3) 0.019 Uiso d D 1
C C6 0.874(4) 0.858(3) 0.472(3) 0.019 Uiso d D 1
O O1 0.690(2) 1.3805(17) 0.2528(13) 0.019 Uiso d D 1
O O2 1.0807(19) 0.7839(16) 0.1184(15) 0.019 Uiso d D 1
C C7 0.680(4) 1.121(3) 0.368(3) 0.019 Uiso d D 1
O O3 0.483(2) 1.2453(17) 0.2168(14) 0.019 Uiso d D 1
O O4 0.9905(18) 0.5842(17) 0.2625(14) 0.019 Uiso d D 1
N N3 0.411(3) 1.389(2) 0.4159(19) 0.019 Uiso d D 1
H H1 0.83(3) 1.01(3) 0.203(18) 0.038 Uiso d D 1
H H2 0.72(3) 0.97(3) 0.64(2) 0.038 Uiso d D 1
H H3 0.31(3) 1.42(3) 0.59(2) 0.038 Uiso d D 1
H H4 0.50(3) 1.22(3) 0.66(2) 0.038 Uiso d D 1
H H5 1.29(3) 0.76(3) 0.27(2) 0.038 Uiso d D 1
H H6 1.24(3) 0.63(3) 0.35(2) 0.038 Uiso d D 1

loop_
_atom_type_symbol
_atom_type_description
_atom_type_scat_source
C C 'International Tables Vol C Table 6.1.1.4'
H H 'International Tables Vol C Table 6.1.1.4'
Cl Cl 'International Tables Vol C Table 6.1.1.4'
N N 'International Tables Vol C Table 6.1.1.4'
O O 'International Tables Vol C Table 6.1.1.4'
S S 'International Tables Vol C Table 6.1.1.4'

loop_
_geom_angle_atom_site_label_1
_geom_angle_atom_site_label_2
_geom_angle_atom_site_label_3
_geom_angle
_geom_angle_publ_flag
O1 S1 O3 116.0(10) no
O1 S1 N3 108.0(10) no
O1 S1 C7 109.0(10) no
O3 S1 N3 108.0(10) no
O3 S1 C7 109.0(10) no
N3 S1 C7 106.0(10) no
O2 S2 O4 119.0(10) no
O2 S2 N1 107.0(10) no
O2 S2 C5 106.0(10) no
O4 S2 N1 108.0(10) no
O4 S2 C5 107.0(10) no
N1 S2 C5 110.0(10) no
C2 N2 C3 124(2) no
S1 N3 C3 121(2) no
C4A N4A C6A 120(2) no
C5A N4A C6A 121(2) no
C4A N4A C5A 120(2) no
C5 C1 C7 120(2) no
N2 C2 C7 120(3) no
N2 C2 C4 120(3) no
C4 C2 C7 120(3) no
N2 C3 N3 128(3) no
C2 C4 C6 120(3) no
S2 C5 C6 122(2) no
S2 C5 C1 118(2) no
C1 C5 C6 120(3) no
Cl1 C6 C5 121(2) no
C4 C6 C5 120(3) no
Cl1 C6 C4 119(2) no
C1 C7 C2 120(3) no
S1 C7 C2 120(2) no
S1 C7 C1 120(2) no
O4A C6A N4A 124(2) no
S2 N1 H5 109(14) no
S2 N1 H6 107(16) no
C2 N2 H4 119(15) no
C3 N2 H4 117(15) no

loop_
_geom_bond_atom_site_label_1
_geom_bond_atom_site_label_2
_geom_bond_distance
_geom_bond_publ_flag
Cl1 C6 1.73(3) no
S1 O1 1.429(18) no
S1 O3 1.431(18) no
S1 N3 1.62(2) no
S1 C7 1.73(3) no
S2 O2 1.429(18) no
S2 O4 1.432(17) no
S2 N1 1.61(3) no
S2 C5 1.77(3) no
O4A C6A 1.24(4) no
N2 C3 1.35(4) no
N2 C2 1.38(4) no
N3 C3 1.29(4) no
N1 H6 0.9(2) no
N1 H5 0.9(3) no
N2 H4 0.9(2) no
N4A C6A 1.32(4) no
N4A C5A 1.44(4) no
N4A C4A 1.44(4) no
C1 C5 1.39(4) no
C1 C7 1.39(4) no
C2 C7 1.39(5) no
C2 C4 1.39(5) no
C4 C6 1.39(4) no
C5 C6 1.39(5) no
C1 H1 1.0(2) no
C3 H3 1.0(2) no
C4 H2 1.0(2) no
C4A H4A 0.9(3) no
C4A H5A 0.9(2) no
C4A H6A 1.0(3) no
C5A H7A 1.0(3) no
C5A H8A 1.0(2) no
C5A H9A 1.0(2) no
C6A H10A 1.0(3) no

loop_
_geom_hbond_atom_site_label_D
_geom_hbond_atom_site_label_H
_geom_hbond_atom_site_label_A
_geom_hbond_site_symmetry_A
_geom_hbond_distance_DH
_geom_hbond_distance_HA
_geom_hbond_distance_DA
_geom_hbond_angle_DHA
_geom_hbond_publ_flag
N2 H4 O4A 2_676 0.9(2) 1.8(2) 2.71(3) 164 yes
N1 H5 O4A 1_655 0.9(3) 2.0(2) 2.78(3) 140 yes
N1 H6 N3 1_645 0.9(2) 2.4(2) 3.05(3) 129 yes

loop_
_cod_related_entry_id
_cod_related_entry_database
_cod_related_entry_code
1 ChemSpider 21128212
